data_4134194
loop_
_publ_author_name
'Kondoh, Azusa'
'Ishikawa, Sho'
'Terada, Masahiro'

_publ_section_title
;
 Development of Chiral Ureates as Chiral Strong Br\/onsted Base Catalysts.
;
_journal_issue 8
_journal_name_full 'Journal of the American Chemical Society'
_journal_page_first 3724
_journal_page_last 3728
_journal_paper_doi 10.1021/jacs.9b13922
_journal_volume 142
_journal_year 2020
_chemical_absolute_configuration 'CHOOSE rm ad rmad syn or unk'
_chemical_formula_moiety 'C30 H27 N O2 S'
_chemical_formula_sum 'C30 H27 N O2 S'
_chemical_formula_weight 465.61
_space_group_crystal_system orthorhombic
_space_group_IT_number 19
_space_group_name_Hall 'P 2ac 2ab'
_space_group_name_H-M_alt 'P 21 21 21'
_atom_sites_solution_hydrogens geom
_atom_sites_solution_primary direct
_atom_sites_solution_secondary difmap
_cell_angle_alpha 90.0000
_cell_angle_beta 90.0000
_cell_angle_gamma 90.0000
_cell_formula_units_Z 4
_cell_length_a 8.4588(11)
_cell_length_b 14.545(2)
_cell_length_c 20.429(3)
_cell_measurement_reflns_used 24006
_cell_measurement_temperature 150
_cell_measurement_theta_max 27.60
_cell_measurement_theta_min 3.10
_cell_volume 2513.4(6)
_computing_cell_refinement 'CrystalClear-SM Auto 2.0 r15'
_computing_data_collection 'CrystalClear-SM Auto 2.0 r15 (Rigaku, 2011)'
_computing_data_reduction 'CrystalClear-SM Auto 2.0 r15'
_computing_molecular_graphics 'CrystalStructure 4.3'
_computing_publication_material 'CrystalStructure 4.3 (Rigaku, 2019)'
_computing_structure_refinement 'SHELXL Version 2013/4 (Sheldrick, 2008)'
_diffrn_ambient_temperature 150
_diffrn_detector_area_resol_mean 13.653
_diffrn_measured_fraction_theta_full 0.997
_diffrn_measured_fraction_theta_max 0.998
_diffrn_measurement_device_type 'Rigaku XtaLAB mini'
_diffrn_measurement_method \w
_diffrn_radiation_type 'Mo K\a'
_diffrn_radiation_wavelength 0.71075
_diffrn_reflns_av_R_equivalents 0.0548
_diffrn_reflns_av_unetI/netI 0.0409
_diffrn_reflns_Laue_measured_fraction_full 0.997
_diffrn_reflns_Laue_measured_fraction_max 0.998
_diffrn_reflns_limit_h_max 10
_diffrn_reflns_limit_h_min -10
_diffrn_reflns_limit_k_max 18
_diffrn_reflns_limit_k_min -18
_diffrn_reflns_limit_l_max 26
_diffrn_reflns_limit_l_min -26
_diffrn_reflns_number 26586
_diffrn_reflns_point_group_measured_fraction_full 0.998
_diffrn_reflns_point_group_measured_fraction_max 0.998
_diffrn_reflns_theta_full 25.242
_diffrn_reflns_theta_max 27.479
_diffrn_reflns_theta_min 3.127
_diffrn_standards_number 0
_exptl_absorpt_coefficient_mu 0.156
_exptl_absorpt_correction_T_max 0.997
_exptl_absorpt_correction_T_min 0.815
_exptl_absorpt_correction_type multi-scan
_exptl_absorpt_process_details 'REQAB (Rigaku, 1998)'
_exptl_crystal_colour colorless
_exptl_crystal_density_diffrn 1.230
_exptl_crystal_density_method 'not measured'
_exptl_crystal_description platelet
_exptl_crystal_F_000 984.00
_exptl_crystal_size_max 0.400
_exptl_crystal_size_mid 0.320
_exptl_crystal_size_min 0.020
_refine_diff_density_max 0.19
_refine_diff_density_min -0.19
_refine_ls_abs_structure_details
;
 Flack x determined using 2034 quotients [(I+)-(I-)]/[(I+)+(I-)]
 (Parsons, Flack and Wagner, Acta Cryst. B69 (2013) 249-259).
;
_refine_ls_abs_structure_Flack -0.00(4)
_refine_ls_extinction_method none
_refine_ls_goodness_of_fit_ref 1.046
_refine_ls_hydrogen_treatment constr
_refine_ls_number_parameters 307
_refine_ls_number_reflns 5750
_refine_ls_number_restraints 0
_refine_ls_R_factor_all 0.0492
_refine_ls_R_factor_gt 0.0405
_refine_ls_shift/su_max 0.000
_refine_ls_structure_factor_coef Fsqd
_refine_ls_weighting_details 'w = 1/[\s^2^(Fo^2^)+(0.0409P)^2^+0.5005P] where P=(Fo^2^+2Fc^2^)/3'
_refine_ls_weighting_scheme calc
_refine_ls_wR_factor_gt 0.0918
_refine_ls_wR_factor_ref 0.0967
_reflns_Friedel_coverage 0.770
_reflns_Friedel_fraction_full 0.999
_reflns_Friedel_fraction_max 1.000
_reflns_number_gt 5091
_reflns_number_total 5750
_reflns_threshold_expression F^2^>2.0\s(F^2^)
_cod_data_source_file ja9b13922_si_003.cif
_cod_data_source_block 01
_cod_depositor_comments 'Adding full bibliography for 4134194--4134196.cif.'
_cod_database_code 4134194
_shelxl_version_number 2013-4

loop_
_space_group_symop_id
_space_group_symop_operation_xyz
1 +X,+Y,+Z
2 1/2-X,-Y,1/2+Z
3 1/2+X,1/2-Y,-Z
4 -X,1/2+Y,1/2-Z

loop_
_atom_site_label
_atom_site_type_symbol
_atom_site_fract_x
_atom_site_fract_y
_atom_site_fract_z
_atom_site_U_iso_or_equiv
_atom_site_adp_type
_atom_site_occupancy
_atom_site_site_symmetry_order
_atom_site_calc_flag
_atom_site_refinement_flags_posn
_atom_site_refinement_flags_adp
_atom_site_refinement_flags_occupancy
_atom_site_disorder_assembly
_atom_site_disorder_group
S1 S 0.42374(8) 0.45004(5) 0.15815(3) 0.03524(16) Uani 1 1 d . . . . .
O2 O 0.7615(2) 0.54404(11) 0.17129(8) 0.0342(4) Uani 1 1 d . . . . .
O22 O 0.4836(3) 0.52857(13) -0.06066(10) 0.0627(7) Uani 1 1 d . . . . .
N5 N 0.8541(2) 0.40171(13) 0.19118(10) 0.0263(4) Uani 1 1 d . . . . .
C3 C 0.7496(3) 0.46066(15) 0.16372(10) 0.0243(5) Uani 1 1 d . . . . .
C4 C 0.5776(3) 0.67918(15) -0.04958(11) 0.0269(5) Uani 1 1 d . . . . .
C6 C 0.9256(3) 0.25876(17) 0.13549(13) 0.0349(6) Uani 1 1 d . . . . .
H6 H 0.9847 0.2931 0.1044 0.042 Uiso 1 1 calc R U . . .
C7 C 0.6178(3) 0.45296(15) 0.05066(11) 0.0265(5) Uani 1 1 d . . . . .
H7 H 0.5221 0.4256 0.0295 0.032 Uiso 1 1 calc R U . . .
C8 C 0.6167(3) 0.42030(15) 0.12270(11) 0.0244(5) Uani 1 1 d . . . . .
H8 H 0.6275 0.3518 0.1231 0.029 Uiso 1 1 calc R U . . .
C9 C 0.8471(3) 0.30294(15) 0.18573(12) 0.0250(5) Uani 1 1 d . . . . .
C10 C 0.6035(3) 0.55741(15) 0.04260(11) 0.0308(5) Uani 1 1 d . . . . .
H10A H 0.5256 0.5814 0.0745 0.037 Uiso 1 1 calc R U . . .
H10B H 0.7069 0.5864 0.0521 0.037 Uiso 1 1 calc R U . . .
C11 C 0.7648(3) 0.25265(17) 0.23202(12) 0.0296(5) Uani 1 1 d . . . . .
H11 H 0.7142 0.2829 0.2675 0.036 Uiso 1 1 calc R U . . .
C12 C 0.5126(3) 0.79552(19) -0.12921(14) 0.0406(7) Uani 1 1 d . . . . .
H12 H 0.4570 0.8140 -0.1674 0.049 Uiso 1 1 calc R U . . .
C13 C 0.9174(4) 0.16375(18) 0.13088(14) 0.0424(7) Uani 1 1 d . . . . .
H13 H 0.9713 0.1330 0.0965 0.051 Uiso 1 1 calc R U . . .
C14 C 0.7568(3) 0.15781(18) 0.22633(13) 0.0354(6) Uani 1 1 d . . . . .
H14 H 0.6990 0.1231 0.2576 0.043 Uiso 1 1 calc R U . . .
C15 C 0.7601(3) 0.41467(16) 0.01435(11) 0.0288(5) Uani 1 1 d . . . . .
C16 C 0.4952(3) 0.70715(18) -0.10530(12) 0.0336(6) Uani 1 1 d . . . . .
H16 H 0.4267 0.6652 -0.1269 0.040 Uiso 1 1 calc R U . . .
C17 C 0.6108(4) 0.8568(2) -0.09763(15) 0.0448(7) Uani 1 1 d . . . . .
H17 H 0.6230 0.9175 -0.1142 0.054 Uiso 1 1 calc R U . . .
C18 C 0.4372(3) 0.39589(18) 0.23627(13) 0.0362(6) Uani 1 1 d . . . . .
C19 C 0.9053(4) 0.4588(2) 0.01283(15) 0.0450(7) Uani 1 1 d . . . . .
H19 H 0.9190 0.5148 0.0360 0.054 Uiso 1 1 calc R U . . .
C20 C 0.6759(3) 0.74120(19) -0.01802(13) 0.0350(6) Uani 1 1 d . . . . .
H20 H 0.7327 0.7229 0.0199 0.042 Uiso 1 1 calc R U . . .
C21 C 0.5520(3) 0.58308(16) -0.02610(12) 0.0327(6) Uani 1 1 d . . . . .
C23 C 0.8318(3) 0.11367(17) 0.17566(13) 0.0358(6) Uani 1 1 d . . . . .
H23 H 0.8247 0.0487 0.1716 0.043 Uiso 1 1 calc R U . . .
C24 C 0.9784(3) 0.43963(19) 0.23280(15) 0.0445(7) Uani 1 1 d . . . . .
H24A H 0.9778 0.5068 0.2295 0.053 Uiso 1 1 calc R U . . .
H24B H 1.0812 0.4160 0.2185 0.053 Uiso 1 1 calc R U . . .
H24C H 0.9594 0.4215 0.2783 0.053 Uiso 1 1 calc R U . . .
C25 C 1.0308(4) 0.4220(2) -0.02218(19) 0.0615(10) Uani 1 1 d . . . . .
H25 H 1.1297 0.4530 -0.0228 0.074 Uiso 1 1 calc R U . . .
C26 C 0.7455(4) 0.33176(18) -0.01886(13) 0.0382(6) Uani 1 1 d . . . . .
H26 H 0.6478 0.2996 -0.0177 0.046 Uiso 1 1 calc R U . . .
C27 C 0.8718(4) 0.2952(2) -0.05377(15) 0.0518(8) Uani 1 1 d . . . . .
H27 H 0.8601 0.2383 -0.0761 0.062 Uiso 1 1 calc R U . . .
C28 C 1.0122(5) 0.3409(2) -0.05590(17) 0.0593(10) Uani 1 1 d . . . . .
H28 H 1.0976 0.3167 -0.0808 0.071 Uiso 1 1 calc R U . . .
C29 C 0.6914(4) 0.8301(2) -0.04195(16) 0.0478(7) Uani 1 1 d . . . . .
H29 H 0.7578 0.8728 -0.0199 0.057 Uiso 1 1 calc R U . . .
C30 C 0.5083(4) 0.4418(2) 0.28775(14) 0.0489(8) Uani 1 1 d . . . . .
H30 H 0.5464 0.5027 0.2819 0.059 Uiso 1 1 calc R U . . .
C31 C 0.3774(4) 0.3078(2) 0.24537(18) 0.0524(8) Uani 1 1 d . . . . .
H31 H 0.3265 0.2766 0.2104 0.063 Uiso 1 1 calc R U . . .
C32 C 0.3929(4) 0.2655(3) 0.3065(2) 0.0704(12) Uani 1 1 d . . . . .
H32 H 0.3526 0.2053 0.3133 0.084 Uiso 1 1 calc R U . . .
C33 C 0.5241(5) 0.3985(3) 0.34826(17) 0.0726(12) Uani 1 1 d . . . . .
H33 H 0.5744 0.4292 0.3836 0.087 Uiso 1 1 calc R U . . .
C34 C 0.4665(5) 0.3115(3) 0.3562(2) 0.0783(14) Uani 1 1 d . . . . .
H34 H 0.4779 0.2821 0.3974 0.094 Uiso 1 1 calc R U . . .

loop_
_atom_site_aniso_label
_atom_site_aniso_U_11
_atom_site_aniso_U_22
_atom_site_aniso_U_33
_atom_site_aniso_U_23
_atom_site_aniso_U_13
_atom_site_aniso_U_12
S1 0.0289(3) 0.0390(3) 0.0378(3) 0.0066(3) 0.0003(3) 0.0106(3)
O2 0.0492(10) 0.0189(8) 0.0346(9) 0.0012(7) -0.0098(8) -0.0029(8)
O22 0.117(2) 0.0251(9) 0.0462(12) 0.0003(9) -0.0427(13) -0.0021(12)
N5 0.0272(10) 0.0241(10) 0.0276(10) 0.0012(8) -0.0050(8) -0.0001(8)
C3 0.0287(11) 0.0224(11) 0.0219(11) 0.0039(9) 0.0012(9) -0.0018(10)
C4 0.0332(12) 0.0252(11) 0.0222(11) 0.0005(9) 0.0026(10) 0.0101(10)
C6 0.0367(13) 0.0305(12) 0.0376(13) 0.0053(10) 0.0103(12) 0.0048(12)
C7 0.0337(12) 0.0206(11) 0.0251(11) 0.0012(9) -0.0061(9) 0.0025(10)
C8 0.0262(12) 0.0203(10) 0.0268(11) 0.0009(9) -0.0015(9) 0.0042(9)
C9 0.0227(11) 0.0235(11) 0.0288(11) 0.0034(9) -0.0070(9) 0.0027(9)
C10 0.0439(14) 0.0217(11) 0.0267(11) 0.0013(9) -0.0062(10) 0.0045(11)
C11 0.0314(12) 0.0291(12) 0.0285(12) 0.0026(10) -0.0003(10) 0.0042(11)
C12 0.0452(16) 0.0430(15) 0.0336(14) 0.0134(12) 0.0051(12) 0.0147(14)
C13 0.0513(16) 0.0334(14) 0.0425(14) -0.0034(12) 0.0060(14) 0.0158(14)
C14 0.0392(14) 0.0304(13) 0.0367(14) 0.0110(11) -0.0019(12) -0.0023(12)
C15 0.0378(13) 0.0259(12) 0.0228(11) 0.0052(9) -0.0018(10) 0.0050(11)
C16 0.0433(15) 0.0309(13) 0.0266(13) 0.0004(10) 0.0008(11) 0.0086(12)
C17 0.0468(18) 0.0358(15) 0.0519(17) 0.0189(13) 0.0114(14) 0.0025(13)
C18 0.0294(13) 0.0394(14) 0.0399(14) 0.0067(11) 0.0106(12) 0.0117(12)
C19 0.0458(16) 0.0319(14) 0.0573(17) 0.0052(13) 0.0100(14) -0.0025(14)
C20 0.0349(13) 0.0365(14) 0.0335(14) 0.0071(12) -0.0010(12) -0.0002(12)
C21 0.0464(15) 0.0238(11) 0.0279(12) -0.0017(10) -0.0081(11) 0.0083(11)
C23 0.0443(15) 0.0217(11) 0.0414(15) 0.0036(11) -0.0075(12) 0.0080(11)
C24 0.0424(15) 0.0374(15) 0.0539(17) 0.0054(13) -0.0209(13) -0.0060(13)
C25 0.0481(18) 0.053(2) 0.083(2) 0.0239(18) 0.0234(18) -0.0026(16)
C26 0.0467(16) 0.0348(14) 0.0331(14) -0.0033(11) -0.0041(13) 0.0054(13)
C27 0.068(2) 0.0462(17) 0.0414(16) -0.0074(14) 0.0074(15) 0.0177(17)
C28 0.067(2) 0.055(2) 0.056(2) 0.0142(16) 0.0291(18) 0.0219(18)
C29 0.0469(17) 0.0408(16) 0.0559(18) 0.0123(14) -0.0017(15) -0.0103(14)
C30 0.0599(19) 0.0495(17) 0.0374(16) -0.0019(13) 0.0052(14) 0.0219(16)
C31 0.0340(16) 0.0517(18) 0.072(2) 0.0145(16) 0.0169(14) 0.0036(14)
C32 0.051(2) 0.066(2) 0.093(3) 0.042(2) 0.033(2) 0.0113(18)
C33 0.087(3) 0.095(3) 0.0364(18) -0.0042(19) 0.0068(18) 0.038(2)
C34 0.082(3) 0.101(3) 0.052(2) 0.032(2) 0.038(2) 0.029(3)

loop_
_atom_type_symbol
_atom_type_description
_atom_type_scat_dispersion_real
_atom_type_scat_dispersion_imag
_atom_type_scat_source
C C 0.0033 0.0016
;
International Tables for Crystallography
(Vol. C, Tables 4.2.6.8 and 6.1.1.4)
;
H H 0.0000 0.0000
;
International Tables for Crystallography
(Vol. C, Table 6.1.1.4)
;
N N 0.0061 0.0033
;
International Tables for Crystallography
(Vol. C, Tables 4.2.6.8 and 6.1.1.4)
;
O O 0.0106 0.0060
;
International Tables for Crystallography
(Vol. C, Tables 4.2.6.8 and 6.1.1.4)
;
S S 0.1246 0.1234
;
International Tables for Crystallography
(Vol. C, Tables 4.2.6.8 and 6.1.1.4)
;

loop_
_geom_angle_atom_site_label_1
_geom_angle_atom_site_label_2
_geom_angle_atom_site_label_3
_geom_angle
_geom_angle_site_symmetry_1
_geom_angle_site_symmetry_3
_geom_angle_publ_flag
C18 S1 C8 101.07(11) . . ?
C3 N5 C9 124.9(2) . . ?
C3 N5 C24 118.2(2) . . ?
C9 N5 C24 116.8(2) . . ?
O2 C3 N5 121.4(2) . . ?
O2 C3 C8 120.8(2) . . ?
N5 C3 C8 117.83(19) . . ?
C20 C4 C16 119.3(2) . . ?
C20 C4 C21 123.1(2) . . ?
C16 C4 C21 117.6(2) . . ?
C9 C6 C13 119.3(2) . . ?
C9 C6 H6 120.3 . . ?
C13 C6 H6 120.3 . . ?
C15 C7 C10 111.9(2) . . ?
C15 C7 C8 110.88(18) . . ?
C10 C7 C8 113.96(19) . . ?
C15 C7 H7 106.5 . . ?
C10 C7 H7 106.5 . . ?
C8 C7 H7 106.5 . . ?
C3 C8 C7 113.69(19) . . ?
C3 C8 S1 110.41(15) . . ?
C7 C8 S1 107.93(15) . . ?
C3 C8 H8 108.2 . . ?
C7 C8 H8 108.2 . . ?
S1 C8 H8 108.2 . . ?
C6 C9 C11 120.3(2) . . ?
C6 C9 N5 120.1(2) . . ?
C11 C9 N5 119.7(2) . . ?
C21 C10 C7 111.46(19) . . ?
C21 C10 H10A 109.3 . . ?
C7 C10 H10A 109.3 . . ?
C21 C10 H10B 109.3 . . ?
C7 C10 H10B 109.3 . . ?
H10A C10 H10B 108.0 . . ?
C9 C11 C14 119.6(2) . . ?
C9 C11 H11 120.2 . . ?
C14 C11 H11 120.2 . . ?
C17 C12 C16 120.0(3) . . ?
C17 C12 H12 120.0 . . ?
C16 C12 H12 120.0 . . ?
C23 C13 C6 120.6(2) . . ?
C23 C13 H13 119.7 . . ?
C6 C13 H13 119.7 . . ?
C23 C14 C11 120.4(2) . . ?
C23 C14 H14 119.8 . . ?
C11 C14 H14 119.8 . . ?
C19 C15 C26 118.0(3) . . ?
C19 C15 C7 122.9(2) . . ?
C26 C15 C7 119.1(2) . . ?
C12 C16 C4 120.4(3) . . ?
C12 C16 H16 119.8 . . ?
C4 C16 H16 119.8 . . ?
C12 C17 C29 120.1(3) . . ?
C12 C17 H17 120.0 . . ?
C29 C17 H17 120.0 . . ?
C30 C18 C31 120.1(3) . . ?
C30 C18 S1 119.7(2) . . ?
C31 C18 S1 120.2(2) . . ?
C15 C19 C25 120.8(3) . . ?
C15 C19 H19 119.6 . . ?
C25 C19 H19 119.6 . . ?
C4 C20 C29 119.9(3) . . ?
C4 C20 H20 120.0 . . ?
C29 C20 H20 120.0 . . ?
O22 C21 C4 119.7(2) . . ?
O22 C21 C10 121.1(2) . . ?
C4 C21 C10 119.1(2) . . ?
C14 C23 C13 119.8(2) . . ?
C14 C23 H23 120.1 . . ?
C13 C23 H23 120.1 . . ?
N5 C24 H24A 109.5 . . ?
N5 C24 H24B 109.5 . . ?
H24A C24 H24B 109.5 . . ?
N5 C24 H24C 109.5 . . ?
H24A C24 H24C 109.5 . . ?
H24B C24 H24C 109.5 . . ?
C28 C25 C19 120.1(3) . . ?
C28 C25 H25 120.0 . . ?
C19 C25 H25 120.0 . . ?
C15 C26 C27 121.0(3) . . ?
C15 C26 H26 119.5 . . ?
C27 C26 H26 119.5 . . ?
C28 C27 C26 119.9(3) . . ?
C28 C27 H27 120.0 . . ?
C26 C27 H27 120.0 . . ?
C27 C28 C25 120.2(3) . . ?
C27 C28 H28 119.9 . . ?
C25 C28 H28 119.9 . . ?
C17 C29 C20 120.3(3) . . ?
C17 C29 H29 119.8 . . ?
C20 C29 H29 119.8 . . ?
C18 C30 C33 119.9(3) . . ?
C18 C30 H30 120.0 . . ?
C33 C30 H30 120.0 . . ?
C18 C31 C32 119.4(4) . . ?
C18 C31 H31 120.3 . . ?
C32 C31 H31 120.3 . . ?
C34 C32 C31 119.4(4) . . ?
C34 C32 H32 120.3 . . ?
C31 C32 H32 120.3 . . ?
C34 C33 C30 119.3(4) . . ?
C34 C33 H33 120.4 . . ?
C30 C33 H33 120.4 . . ?
C33 C34 C32 121.9(4) . . ?
C33 C34 H34 119.0 . . ?
C32 C34 H34 119.0 . . ?

loop_
_geom_bond_atom_site_label_1
_geom_bond_atom_site_label_2
_geom_bond_distance
_geom_bond_site_symmetry_2
_geom_bond_publ_flag
S1 C18 1.783(3) . ?
S1 C8 1.837(2) . ?
O2 C3 1.227(3) . ?
O22 C21 1.209(3) . ?
N5 C3 1.353(3) . ?
N5 C9 1.442(3) . ?
N5 C24 1.460(3) . ?
C3 C8 1.520(3) . ?
C4 C20 1.386(4) . ?
C4 C16 1.395(3) . ?
C4 C21 1.493(3) . ?
C6 C9 1.381(3) . ?
C6 C13 1.387(4) . ?
C6 H6 0.9500 . ?
C7 C15 1.520(3) . ?
C7 C10 1.533(3) . ?
C7 C8 1.547(3) . ?
C7 H7 1.0000 . ?
C8 H8 1.0000 . ?
C9 C11 1.383(3) . ?
C10 C21 1.516(3) . ?
C10 H10A 0.9900 . ?
C10 H10B 0.9900 . ?
C11 C14 1.386(3) . ?
C11 H11 0.9500 . ?
C12 C17 1.378(4) . ?
C12 C16 1.383(4) . ?
C12 H12 0.9500 . ?
C13 C23 1.375(4) . ?
C13 H13 0.9500 . ?
C14 C23 1.374(4) . ?
C14 H14 0.9500 . ?
C15 C19 1.386(4) . ?
C15 C26 1.389(3) . ?
C16 H16 0.9500 . ?
C17 C29 1.382(4) . ?
C17 H17 0.9500 . ?
C18 C30 1.383(4) . ?
C18 C31 1.390(4) . ?
C19 C25 1.387(4) . ?
C19 H19 0.9500 . ?
C20 C29 1.389(4) . ?
C20 H20 0.9500 . ?
C23 H23 0.9500 . ?
C24 H24A 0.9800 . ?
C24 H24B 0.9800 . ?
C24 H24C 0.9800 . ?
C25 C28 1.375(5) . ?
C25 H25 0.9500 . ?
C26 C27 1.390(4) . ?
C26 H26 0.9500 . ?
C27 C28 1.363(5) . ?
C27 H27 0.9500 . ?
C28 H28 0.9500 . ?
C29 H29 0.9500 . ?
C30 C33 1.393(5) . ?
C30 H30 0.9500 . ?
C31 C32 1.398(5) . ?
C31 H31 0.9500 . ?
C32 C34 1.367(6) . ?
C32 H32 0.9500 . ?
C33 C34 1.366(6) . ?
C33 H33 0.9500 . ?
C34 H34 0.9500 . ?

loop_
_geom_torsion_atom_site_label_1
_geom_torsion_atom_site_label_2
_geom_torsion_atom_site_label_3
_geom_torsion_atom_site_label_4
_geom_torsion
_geom_torsion_site_symmetry_1
_geom_torsion_site_symmetry_2
_geom_torsion_site_symmetry_3
_geom_torsion_site_symmetry_4
_geom_torsion_publ_flag
C9 N5 C3 O2 178.8(2) . . . . ?
C24 N5 C3 O2 2.7(3) . . . . ?
C9 N5 C3 C8 -1.5(3) . . . . ?
C24 N5 C3 C8 -177.6(2) . . . . ?
O2 C3 C8 C7 60.3(3) . . . . ?
N5 C3 C8 C7 -119.4(2) . . . . ?
O2 C3 C8 S1 -61.2(3) . . . . ?
N5 C3 C8 S1 119.12(19) . . . . ?
C15 C7 C8 C3 68.1(2) . . . . ?
C10 C7 C8 C3 -59.2(3) . . . . ?
C15 C7 C8 S1 -169.02(16) . . . . ?
C10 C7 C8 S1 63.7(2) . . . . ?
C18 S1 C8 C3 -61.63(18) . . . . ?
C18 S1 C8 C7 173.55(16) . . . . ?
C13 C6 C9 C11 1.8(4) . . . . ?
C13 C6 C9 N5 -179.9(2) . . . . ?
C3 N5 C9 C6 91.2(3) . . . . ?
C24 N5 C9 C6 -92.7(3) . . . . ?
C3 N5 C9 C11 -90.5(3) . . . . ?
C24 N5 C9 C11 85.6(3) . . . . ?
C15 C7 C10 C21 71.7(3) . . . . ?
C8 C7 C10 C21 -161.5(2) . . . . ?
C6 C9 C11 C14 -2.4(4) . . . . ?
N5 C9 C11 C14 179.3(2) . . . . ?
C9 C6 C13 C23 0.1(4) . . . . ?
C9 C11 C14 C23 1.0(4) . . . . ?
C10 C7 C15 C19 40.3(3) . . . . ?
C8 C7 C15 C19 -88.2(3) . . . . ?
C10 C7 C15 C26 -139.8(2) . . . . ?
C8 C7 C15 C26 91.7(3) . . . . ?
C17 C12 C16 C4 -0.6(4) . . . . ?
C20 C4 C16 C12 0.6(4) . . . . ?
C21 C4 C16 C12 179.5(2) . . . . ?
C16 C12 C17 C29 -0.2(4) . . . . ?
C8 S1 C18 C30 85.4(2) . . . . ?
C8 S1 C18 C31 -94.2(2) . . . . ?
C26 C15 C19 C25 1.5(4) . . . . ?
C7 C15 C19 C25 -178.6(3) . . . . ?
C16 C4 C20 C29 0.1(4) . . . . ?
C21 C4 C20 C29 -178.7(3) . . . . ?
C20 C4 C21 O22 -169.3(3) . . . . ?
C16 C4 C21 O22 11.9(4) . . . . ?
C20 C4 C21 C10 14.6(4) . . . . ?
C16 C4 C21 C10 -164.2(2) . . . . ?
C7 C10 C21 O22 22.1(4) . . . . ?
C7 C10 C21 C4 -161.9(2) . . . . ?
C11 C14 C23 C13 1.0(4) . . . . ?
C6 C13 C23 C14 -1.5(4) . . . . ?
C15 C19 C25 C28 0.0(5) . . . . ?
C19 C15 C26 C27 -1.4(4) . . . . ?
C7 C15 C26 C27 178.7(2) . . . . ?
C15 C26 C27 C28 -0.2(5) . . . . ?
C26 C27 C28 C25 1.7(5) . . . . ?
C19 C25 C28 C27 -1.6(5) . . . . ?
C12 C17 C29 C20 0.9(4) . . . . ?
C4 C20 C29 C17 -0.8(4) . . . . ?
C31 C18 C30 C33 1.9(4) . . . . ?
S1 C18 C30 C33 -177.8(2) . . . . ?
C30 C18 C31 C32 -1.4(4) . . . . ?
S1 C18 C31 C32 178.3(2) . . . . ?
C18 C31 C32 C34 0.0(5) . . . . ?
C18 C30 C33 C34 -1.1(5) . . . . ?
C30 C33 C34 C32 -0.3(6) . . . . ?
C31 C32 C34 C33 0.8(6) . . . . ?
